data_4337579
loop_
_publ_author_name
'Ikeda, Mari'
'Ohno, Keiji'
'Kasumi, Yuki'
'Kuwahara, Shunsuke'
'Habata, Yoichi'

_publ_section_title
;
 Construction of an M3L2A6 cage with small windows from a flexible
 tripodal ligand and Cu(hfac)3.
;
_journal_issue 1
_journal_name_full 'Inorganic chemistry'
_journal_page_first 24
_journal_page_last 26
_journal_paper_doi 10.1021/ic402610q
_journal_volume 53
_journal_year 2014
_chemical_formula_sum 'C103 H67 Cl3 Cu3 F36 N8 O12'
_chemical_formula_weight 2589.62
_chemical_name_systematic
; 
 ? 
;
_space_group_IT_number 14
_symmetry_cell_setting monoclinic
_symmetry_space_group_name_Hall '-P 2ybc'
_symmetry_space_group_name_H-M 'P 1 21/c 1'
_atom_sites_solution_hydrogens geom
_atom_sites_solution_primary direct
_atom_sites_solution_secondary difmap
_audit_creation_method SHELXL-97
_cell_angle_alpha 90.00
_cell_angle_beta 94.843(2)
_cell_angle_gamma 90.00
_cell_formula_units_Z 4
_cell_length_a 29.418(3)
_cell_length_b 18.8328(17)
_cell_length_c 20.7242(18)
_cell_measurement_temperature 173
_cell_volume 11440.7(18)
_computing_cell_refinement 'Bruker SMART'
_computing_data_collection 'Bruker SMART'
_computing_data_reduction 'Bruker SAINT'
_computing_molecular_graphics 'Bruker SHELXTL'
_computing_publication_material 'Bruker SHELXTL'
_computing_structure_refinement 'SHELXL-97 (Sheldrick, 1997)'
_computing_structure_solution 'SHELXS-97 (Sheldrick, 1990)'
_diffrn_ambient_temperature 173
_diffrn_detector_area_resol_mean 8.366
_diffrn_measured_fraction_theta_full 0.997
_diffrn_measured_fraction_theta_max 0.997
_diffrn_measurement_device_type 'CCD area detector'
_diffrn_measurement_method 'phi and omega scans'
_diffrn_radiation_monochromator graphite
_diffrn_radiation_source 'fine-focus sealed tube'
_diffrn_radiation_type MoK\a
_diffrn_radiation_wavelength 0.71073
_diffrn_reflns_av_R_equivalents 0.0593
_diffrn_reflns_av_sigmaI/netI 0.0796
_diffrn_reflns_limit_h_max 39
_diffrn_reflns_limit_h_min -39
_diffrn_reflns_limit_k_max 25
_diffrn_reflns_limit_k_min -24
_diffrn_reflns_limit_l_max 13
_diffrn_reflns_limit_l_min -27
_diffrn_reflns_number 83764
_diffrn_reflns_theta_full 28.35
_diffrn_reflns_theta_max 28.35
_diffrn_reflns_theta_min 0.69
_exptl_absorpt_coefficient_mu 0.741
_exptl_absorpt_correction_T_max 0.8278
_exptl_absorpt_correction_T_min 0.7614
_exptl_absorpt_correction_type empirical
_exptl_absorpt_process_details 'SADABS; Sheldrick, 1996'
_exptl_crystal_colour green
_exptl_crystal_density_diffrn 1.503
_exptl_crystal_density_method 'not measured'
_exptl_crystal_description block
_exptl_crystal_F_000 5196
_exptl_crystal_size_max 0.39
_exptl_crystal_size_mid 0.35
_exptl_crystal_size_min 0.27
_refine_diff_density_max 3.110
_refine_diff_density_min -0.613
_refine_diff_density_rms 0.168
_refine_ls_extinction_method none
_refine_ls_goodness_of_fit_ref 1.135
_refine_ls_hydrogen_treatment constr
_refine_ls_matrix_type full
_refine_ls_number_parameters 1586
_refine_ls_number_reflns 28494
_refine_ls_number_restraints 177
_refine_ls_restrained_S_all 1.174
_refine_ls_R_factor_all 0.1635
_refine_ls_R_factor_gt 0.1021
_refine_ls_shift/su_max 0.012
_refine_ls_shift/su_mean 0.002
_refine_ls_structure_factor_coef Fsqd
_refine_ls_weighting_details 'calc w=1/[\s^2^(Fo^2^)+(0.2000P)^2^+0.0000P] where P=(Fo^2^+2Fc^2^)/3'
_refine_ls_weighting_scheme calc
_refine_ls_wR_factor_gt 0.3009
_refine_ls_wR_factor_ref 0.3487
_reflns_number_gt 15266
_reflns_number_total 28494
_reflns_threshold_expression >2sigma(I)
_cod_data_source_file ic402610q_si_002.cif
_cod_data_source_block CHCl3_complex
_cod_depositor_comments
;
The following automatic conversions were performed:

'_symmetry_cell_setting' value 'Monoclinic' changed to 'monoclinic'
according to
/usr/data/users/saulius/automatic-downloads/current/ACS/lib/dictionaries/cif_core.dic
dictionary named 'cif_core.dic' version 2.4.2 from 2011-04-26.

Automatic conversion script
Id: cif_fix_values 2281 2013-09-26 08:29:07Z andrius 
;
_cod_original_cell_volume 11440.6(18)
_cod_original_sg_symbol_H-M P2(1)/c
_cod_database_code 4337579

loop_
_symmetry_equiv_pos_as_xyz
'x, y, z'
'-x, y+1/2, -z+1/2'
'-x, -y, -z'
'x, -y-1/2, z-1/2'

loop_
_atom_site_label
_atom_site_type_symbol
_atom_site_fract_x
_atom_site_fract_y
_atom_site_fract_z
_atom_site_U_iso_or_equiv
_atom_site_adp_type
_atom_site_occupancy
_atom_site_symmetry_multiplicity
_atom_site_calc_flag
_atom_site_refinement_flags
_atom_site_disorder_assembly
_atom_site_disorder_group
C1 C 0.14278(19) 0.4279(3) 0.7868(3) 0.0393(12) Uani 1 1 d . . .
H1A H 0.1193 0.4155 0.8164 0.047 Uiso 1 1 calc R . .
H1B H 0.1692 0.4484 0.8132 0.047 Uiso 1 1 calc R . .
C2 C 0.15797(18) 0.3608(3) 0.7548(3) 0.0377(11) Uani 1 1 d . . .
C3 C 0.1720(2) 0.3603(3) 0.6934(3) 0.0494(14) Uani 1 1 d . . .
H3 H 0.1708 0.4029 0.6687 0.059 Uiso 1 1 calc R . .
C4 C 0.1880(2) 0.2985(3) 0.6667(3) 0.0454(13) Uani 1 1 d . . .
H4 H 0.1969 0.2996 0.6237 0.054 Uiso 1 1 calc R . .
C5 C 0.19134(17) 0.2355(3) 0.7010(3) 0.0362(11) Uani 1 1 d . . .
C6 C 0.1793(3) 0.2386(4) 0.7640(3) 0.0609(18) Uani 1 1 d . . .
H6 H 0.1836 0.1979 0.7909 0.073 Uiso 1 1 calc R . .
C7 C 0.1616(3) 0.2985(3) 0.7885(3) 0.0582(18) Uani 1 1 d . . .
H7 H 0.1513 0.2970 0.8307 0.070 Uiso 1 1 calc R . .
C8 C 0.20924(18) 0.1703(3) 0.6722(3) 0.0378(11) Uani 1 1 d . . .
C9 C 0.23141(19) 0.1731(3) 0.6159(3) 0.0410(12) Uani 1 1 d . . .
H9 H 0.2373 0.2184 0.5982 0.049 Uiso 1 1 calc R . .
C10 C 0.2382(2) 0.0511(3) 0.6116(3) 0.0439(13) Uani 1 1 d . . .
H10 H 0.2477 0.0098 0.5900 0.053 Uiso 1 1 calc R . .
C11 C 0.2182(2) 0.0435(3) 0.6683(3) 0.0508(15) Uani 1 1 d . . .
H11 H 0.2146 -0.0023 0.6866 0.061 Uiso 1 1 calc R . .
C12 C 0.2032(2) 0.1027(3) 0.6986(3) 0.0482(14) Uani 1 1 d . . .
H12 H 0.1887 0.0980 0.7376 0.058 Uiso 1 1 calc R . .
C13 C 0.07703(19) 0.4643(3) 0.7188(3) 0.0440(13) Uani 1 1 d . . .
H13A H 0.0574 0.4738 0.7543 0.053 Uiso 1 1 calc R . .
H13B H 0.0750 0.4130 0.7086 0.053 Uiso 1 1 calc R . .
C14 C 0.05933(18) 0.5066(3) 0.6592(3) 0.0416(12) Uani 1 1 d . . .
C15 C 0.0818(2) 0.5086(4) 0.6041(3) 0.065(2) Uani 1 1 d . . .
H15 H 0.1098 0.4838 0.6034 0.077 Uiso 1 1 calc R . .
C16 C 0.0654(2) 0.5449(4) 0.5502(3) 0.0624(19) Uani 1 1 d . . .
H16 H 0.0828 0.5454 0.5136 0.075 Uiso 1 1 calc R . .
C17 C 0.02486(18) 0.5807(3) 0.5465(3) 0.0426(13) Uani 1 1 d . . .
C18 C 0.0032(2) 0.5826(5) 0.6042(4) 0.078(3) Uani 1 1 d . . .
H18 H -0.0236 0.6104 0.6063 0.093 Uiso 1 1 calc R . .
C19 C 0.0201(2) 0.5447(5) 0.6584(4) 0.077(2) Uani 1 1 d . . .
H19 H 0.0037 0.5454 0.6960 0.092 Uiso 1 1 calc R . .
C20 C 0.00613(18) 0.6200(3) 0.4890(3) 0.0422(12) Uani 1 1 d . . .
C21 C 0.0332(2) 0.6354(3) 0.4388(3) 0.0527(16) Uani 1 1 d . . .
H21 H 0.0640 0.6197 0.4425 0.063 Uiso 1 1 calc R . .
C22 C -0.0252(2) 0.6925(4) 0.3788(3) 0.0542(16) Uani 1 1 d . . .
H22 H -0.0360 0.7182 0.3412 0.065 Uiso 1 1 calc R . .
C23 C -0.0549(2) 0.6781(4) 0.4254(4) 0.0631(19) Uani 1 1 d . . .
H23 H -0.0856 0.6939 0.4200 0.076 Uiso 1 1 calc R . .
C24 C -0.0391(2) 0.6407(4) 0.4795(3) 0.0593(18) Uani 1 1 d . . .
H24 H -0.0596 0.6287 0.5109 0.071 Uiso 1 1 calc R . .
C25 C 0.1265(2) 0.5522(3) 0.7716(3) 0.0439(13) Uani 1 1 d . . .
H25A H 0.1135 0.5492 0.8140 0.053 Uiso 1 1 calc R . .
H25B H 0.1078 0.5861 0.7442 0.053 Uiso 1 1 calc R . .
C26 C 0.17438(18) 0.5795(3) 0.7815(3) 0.0393(12) Uani 1 1 d . . .
C27 C 0.2013(2) 0.5862(3) 0.7286(3) 0.0430(13) Uani 1 1 d . . .
H27 H 0.1891 0.5719 0.6867 0.052 Uiso 1 1 calc R . .
C28 C 0.24521(18) 0.6134(3) 0.7366(3) 0.0392(12) Uani 1 1 d . . .
H28 H 0.2628 0.6168 0.7003 0.047 Uiso 1 1 calc R . .
C29 C 0.26380(19) 0.6358(3) 0.7972(3) 0.0387(12) Uani 1 1 d . . .
C30 C 0.2376(2) 0.6292(3) 0.8489(3) 0.0484(14) Uani 1 1 d . . .
H30 H 0.2497 0.6440 0.8907 0.058 Uiso 1 1 calc R . .
C31 C 0.1939(2) 0.6012(3) 0.8411(3) 0.0482(14) Uani 1 1 d . . .
H31 H 0.1769 0.5969 0.8779 0.058 Uiso 1 1 calc R . .
C32 C 0.31065(18) 0.6668(3) 0.8054(3) 0.0380(11) Uani 1 1 d . . .
C33 C 0.34327(18) 0.6459(3) 0.7649(3) 0.0369(11) Uani 1 1 d . . .
H33 H 0.3353 0.6112 0.7327 0.044 Uiso 1 1 calc R . .
C34 C 0.3977(2) 0.7209(3) 0.8162(3) 0.0474(14) Uani 1 1 d . . .
H34 H 0.4277 0.7401 0.8199 0.057 Uiso 1 1 calc R . .
C35 C 0.3676(2) 0.7425(3) 0.8578(3) 0.0509(15) Uani 1 1 d . . .
H35 H 0.3767 0.7756 0.8910 0.061 Uiso 1 1 calc R . .
C36 C 0.3234(2) 0.7164(3) 0.8521(3) 0.0452(13) Uani 1 1 d . . .
H36 H 0.3019 0.7328 0.8804 0.054 Uiso 1 1 calc R . .
C37 C 0.41066(19) 0.5014(3) 0.2729(3) 0.0459(13) Uani 1 1 d . . .
H37A H 0.4298 0.5179 0.2388 0.055 Uiso 1 1 calc R . .
H37B H 0.4130 0.4490 0.2753 0.055 Uiso 1 1 calc R . .
C38 C 0.42893(19) 0.5325(3) 0.3369(3) 0.0442(13) Uani 1 1 d . . .
C39 C 0.4027(3) 0.5382(5) 0.3878(4) 0.078(3) Uani 1 1 d . . .
H39 H 0.3712 0.5267 0.3817 0.094 Uiso 1 1 calc R . .
C40 C 0.4212(2) 0.5608(5) 0.4486(4) 0.076(2) Uani 1 1 d . . .
H40 H 0.4019 0.5627 0.4832 0.091 Uiso 1 1 calc R . .
C41 C 0.46597(18) 0.5801(3) 0.4604(3) 0.0411(12) Uani 1 1 d . . .
C42 C 0.4911(3) 0.5786(6) 0.4066(4) 0.090(3) Uani 1 1 d . . .
H42 H 0.5216 0.5953 0.4111 0.108 Uiso 1 1 calc R . .
C43 C 0.4738(3) 0.5544(6) 0.3478(4) 0.084(3) Uani 1 1 d . . .
H43 H 0.4931 0.5525 0.3133 0.100 Uiso 1 1 calc R . .
C44 C 0.48578(19) 0.6028(3) 0.5255(3) 0.0429(13) Uani 1 1 d . . .
C45 C 0.45797(19) 0.6066(3) 0.5764(3) 0.0455(13) Uani 1 1 d . . .
H45 H 0.4269 0.5931 0.5685 0.055 Uiso 1 1 calc R . .
C46 C 0.5169(2) 0.6460(3) 0.6474(3) 0.0510(15) Uani 1 1 d . . .
H46 H 0.5279 0.6615 0.6895 0.061 Uiso 1 1 calc R . .
C47 C 0.5463(2) 0.6422(4) 0.6001(4) 0.0639(19) Uani 1 1 d . . .
H47 H 0.5776 0.6539 0.6096 0.077 Uiso 1 1 calc R . .
C48 C 0.5305(2) 0.6213(4) 0.5383(3) 0.0565(17) Uani 1 1 d . . .
H48 H 0.5506 0.6199 0.5048 0.068 Uiso 1 1 calc R . .
C49 C 0.3600(2) 0.5949(3) 0.2303(3) 0.0478(14) Uani 1 1 d . . .
H49A H 0.3717 0.5966 0.1869 0.057 Uiso 1 1 calc R . .
H49B H 0.3795 0.6260 0.2594 0.057 Uiso 1 1 calc R . .
C50 C 0.31204(19) 0.6224(3) 0.2258(3) 0.0424(13) Uani 1 1 d . . .
C51 C 0.2881(2) 0.6281(3) 0.2789(3) 0.0478(14) Uani 1 1 d . . .
H51 H 0.3016 0.6118 0.3195 0.057 Uiso 1 1 calc R . .
C52 C 0.24427(19) 0.6570(3) 0.2755(3) 0.0444(13) Uani 1 1 d . . .
H52 H 0.2287 0.6605 0.3137 0.053 Uiso 1 1 calc R . .
C53 C 0.22307(18) 0.6809(3) 0.2168(3) 0.0396(12) Uani 1 1 d . . .
C54 C 0.2471(2) 0.6719(4) 0.1613(3) 0.0560(16) Uani 1 1 d . . .
H54 H 0.2330 0.6854 0.1202 0.067 Uiso 1 1 calc R . .
C55 C 0.2908(2) 0.6437(4) 0.1657(3) 0.0537(16) Uani 1 1 d . . .
H55 H 0.3065 0.6388 0.1277 0.064 Uiso 1 1 calc R . .
C56 C 0.17755(18) 0.7138(3) 0.2127(3) 0.0394(12) Uani 1 1 d . . .
C57 C 0.14566(19) 0.6975(3) 0.2561(3) 0.0445(13) Uani 1 1 d . . .
H57 H 0.1539 0.6640 0.2894 0.053 Uiso 1 1 calc R . .
C58 C 0.0915(2) 0.7735(3) 0.2071(3) 0.0458(13) Uani 1 1 d . . .
H58 H 0.0619 0.7939 0.2057 0.055 Uiso 1 1 calc R . .
C59 C 0.1199(2) 0.7927(3) 0.1620(3) 0.0517(15) Uani 1 1 d . . .
H59 H 0.1104 0.8261 0.1292 0.062 Uiso 1 1 calc R . .
C60 C 0.1640(2) 0.7623(3) 0.1643(3) 0.0480(14) Uani 1 1 d . . .
H60 H 0.1842 0.7751 0.1329 0.058 Uiso 1 1 calc R . .
C61 C 0.3436(2) 0.4716(3) 0.2067(3) 0.0440(13) Uani 1 1 d . . .
H61A H 0.3654 0.4648 0.1733 0.053 Uiso 1 1 calc R . .
H61B H 0.3155 0.4927 0.1852 0.053 Uiso 1 1 calc R . .
C62 C 0.3323(2) 0.4002(3) 0.2342(3) 0.0419(12) Uani 1 1 d . . .
C63 C 0.3093(2) 0.3973(3) 0.2895(3) 0.0482(14) Uani 1 1 d . . .
H63 H 0.3025 0.4402 0.3109 0.058 Uiso 1 1 calc R . .
C64 C 0.2959(2) 0.3329(3) 0.3146(3) 0.0445(13) Uani 1 1 d . . .
H64 H 0.2794 0.3320 0.3520 0.053 Uiso 1 1 calc R . .
C65 C 0.30702(18) 0.2692(3) 0.2843(3) 0.0389(12) Uani 1 1 d . . .
C66 C 0.3302(2) 0.2733(3) 0.2296(3) 0.0443(13) Uani 1 1 d . . .
H66 H 0.3375 0.2308 0.2080 0.053 Uiso 1 1 calc R . .
C67 C 0.3430(2) 0.3379(3) 0.2054(3) 0.0446(13) Uani 1 1 d . . .
H67 H 0.3596 0.3390 0.1681 0.053 Uiso 1 1 calc R . .
C68 C 0.29219(17) 0.1998(3) 0.3103(2) 0.0338(11) Uani 1 1 d . . .
C69 C 0.28711(16) 0.1906(3) 0.3749(3) 0.0336(11) Uani 1 1 d . . .
H69 H 0.2937 0.2297 0.4031 0.040 Uiso 1 1 calc R . .
C70 C 0.26509(18) 0.0736(3) 0.3614(3) 0.0412(12) Uani 1 1 d . . .
H70 H 0.2560 0.0297 0.3789 0.049 Uiso 1 1 calc R . .
C71 C 0.26956(19) 0.0786(3) 0.2961(3) 0.0434(13) Uani 1 1 d . . .
H71 H 0.2634 0.0386 0.2689 0.052 Uiso 1 1 calc R . .
C72 C 0.28273(19) 0.1408(3) 0.2706(3) 0.0405(12) Uani 1 1 d . . .
H72 H 0.2855 0.1443 0.2253 0.049 Uiso 1 1 calc R . .
C73 C 0.1796(2) 0.2213(4) 0.4693(3) 0.0539(16) Uani 1 1 d . . .
C74 C 0.1489(2) 0.1660(4) 0.4739(3) 0.0598(18) Uani 1 1 d . . .
H74 H 0.1175 0.1774 0.4752 0.072 Uiso 1 1 calc R . .
C75 C 0.1616(2) 0.0945(4) 0.4767(3) 0.0513(15) Uani 1 1 d . . .
C76 C 0.1598(3) 0.2964(4) 0.4561(4) 0.069(2) Uani 1 1 d . . .
C77 C 0.1251(3) 0.0400(5) 0.4851(4) 0.070(2) Uani 1 1 d . . .
C78 C 0.3589(2) 0.1593(4) 0.5084(3) 0.0495(14) Uani 1 1 d . . .
C79 C 0.3734(2) 0.0919(4) 0.4918(3) 0.0524(15) Uani 1 1 d . . .
H79 H 0.4040 0.0857 0.4815 0.063 Uiso 1 1 calc R . .
C80 C 0.3448(2) 0.0336(4) 0.4895(3) 0.0499(15) Uani 1 1 d . . .
C81 C 0.3938(3) 0.2206(5) 0.5083(5) 0.076(2) Uani 1 1 d . . .
C82 C 0.3641(3) -0.0357(5) 0.4672(5) 0.086(3) Uani 1 1 d . . .
C83 C 0.1153(3) 0.7666(7) 0.4271(4) 0.088(3) Uani 1 1 d . . .
C84 C 0.0844(4) 0.8249(6) 0.4310(4) 0.097(3) Uani 1 1 d . . .
H84 H 0.0879 0.8558 0.4673 0.116 Uiso 1 1 calc R . .
C85 C 0.0499(3) 0.8372(5) 0.3838(4) 0.072(2) Uani 1 1 d . . .
C86 C 0.1556(5) 0.7621(8) 0.4794(6) 0.124(4) Uani 1 1 d U . .
C87 C 0.0150(4) 0.8993(6) 0.3922(6) 0.102(3) Uani 1 1 d . . .
C88 C 0.0676(3) 0.5654(4) 0.2443(6) 0.080(3) Uani 1 1 d . . .
C89 C 0.0412(3) 0.5887(5) 0.1930(5) 0.086(3) Uani 1 1 d . . .
H89 H 0.0419 0.5633 0.1535 0.103 Uiso 1 1 calc R . .
C90 C 0.0133(3) 0.6469(5) 0.1939(5) 0.074(2) Uani 1 1 d . . .
C91 C 0.0982(4) 0.4989(6) 0.2346(8) 0.115(4) Uani 1 1 d . . .
C92 C -0.0128(5) 0.6686(9) 0.1304(7) 0.127(5) Uani 1 1 d . . .
C93 C 0.4274(2) 0.5007(4) 0.7617(4) 0.0601(18) Uani 1 1 d . . .
C94 C 0.4575(2) 0.5211(4) 0.8146(3) 0.0623(19) Uani 1 1 d . . .
H94 H 0.4625 0.4889 0.8497 0.075 Uiso 1 1 calc R . .
C95 C 0.4798(2) 0.5838(4) 0.8185(3) 0.0518(16) Uani 1 1 d . . .
C96 C 0.4075(3) 0.4242(6) 0.7605(6) 0.097(3) Uani 1 1 d . . .
C97 C 0.5115(3) 0.5999(5) 0.8781(4) 0.077(2) Uani 1 1 d . . .
C98 C 0.3670(2) 0.7111(3) 0.5952(3) 0.0482(14) Uani 1 1 d . . .
C99 C 0.3939(2) 0.7702(4) 0.5907(4) 0.0595(17) Uani 1 1 d . . .
H99 H 0.3870 0.8015 0.5553 0.071 Uiso 1 1 calc R . .
C100 C 0.4311(2) 0.7874(4) 0.6354(4) 0.0566(17) Uani 1 1 d . . .
C101 C 0.3254(3) 0.7045(4) 0.5473(3) 0.0620(18) Uani 1 1 d . . .
C102 C 0.4600(3) 0.8514(5) 0.6194(4) 0.086(3) Uani 1 1 d DU . .
C2A C 0.3160(7) 0.4270(9) 0.5727(10) 0.104(8) Uani 0.40 1 d PDU . .
C2B C 0.2937(9) 0.4513(14) 0.5365(10) 0.12(2) Uani 0.20 1 d PDU A 2
C1S C 0.2008(6) 0.5114(12) 0.4597(8) 0.117(9) Uani 0.40 1 d PDU . .
Cl1 Cl 0.1922(2) 0.5358(4) 0.5350(4) 0.112(2) Uani 0.40 1 d PDU . .
Cl2 Cl 0.1485(3) 0.5178(5) 0.4146(4) 0.141(3) Uani 0.40 1 d PDU . .
Cl3 Cl 0.2463(3) 0.5643(7) 0.4371(4) 0.160(4) Uani 0.40 1 d PDU . .
Cl4B Cl 0.3381(5) 0.4937(8) 0.5877(6) 0.116(4) Uani 0.20 1 d PDU A 2
Cl5B Cl 0.3484(4) 0.4581(6) 0.5169(6) 0.181(4) Uani 0.40 1 d PDU . .
Cl6B Cl 0.2711(3) 0.3840(5) 0.5832(4) 0.0543(19) Uani 0.20 1 d PDU A 2
Cl7B Cl 0.2854(3) 0.3535(3) 0.5512(5) 0.126(3) Uani 0.40 1 d PDU . .
Cl8B Cl 0.3196(4) 0.4097(5) 0.4696(3) 0.072(2) Uani 0.20 1 d PDU A 2
Cl9B Cl 0.2868(3) 0.4807(4) 0.6215(3) 0.126(3) Uani 0.40 1 d PDU . .
Cu1 Cu 0.26169(2) 0.12321(3) 0.49414(3) 0.03691(19) Uani 1 1 d . . .
Cu2 Cu 0.06045(2) 0.69865(4) 0.31860(4) 0.0499(2) Uani 1 1 d . . .
Cu3 Cu 0.42901(2) 0.64625(4) 0.70324(3) 0.0425(2) Uani 1 1 d . . .
F1 F 0.15913(18) 0.3332(3) 0.5097(2) 0.0853(14) Uani 1 1 d . . .
F2 F 0.1840(2) 0.3322(3) 0.4158(3) 0.1073(19) Uani 1 1 d . . .
F3 F 0.1194(2) 0.2982(3) 0.4276(3) 0.110(2) Uani 1 1 d . . .
F4 F 0.08701(19) 0.0645(4) 0.5021(4) 0.139(3) Uani 1 1 d . . .
F5 F 0.1151(3) 0.0057(4) 0.4314(3) 0.145(3) Uani 1 1 d . . .
F6 F 0.1369(2) -0.0028(4) 0.5304(4) 0.145(3) Uani 1 1 d . . .
F7 F 0.43377(15) 0.2023(3) 0.4912(3) 0.0981(17) Uani 1 1 d . . .
F8 F 0.3992(2) 0.2508(3) 0.5659(3) 0.116(2) Uani 1 1 d . . .
F9 F 0.37729(17) 0.2707(3) 0.4667(3) 0.1075(19) Uani 1 1 d . . .
F10 F 0.3482(3) -0.0459(4) 0.4043(4) 0.164(4) Uani 1 1 d . . .
F11 F 0.3505(3) -0.0905(4) 0.4969(6) 0.201(5) Uani 1 1 d . . .
F12 F 0.40896(18) -0.0388(3) 0.4669(3) 0.0974(16) Uani 1 1 d . . .
F13 F 0.1532(3) 0.7046(4) 0.5156(3) 0.121(2) Uani 1 1 d U . .
F14 F 0.1951(3) 0.7539(6) 0.4494(5) 0.181(4) Uani 1 1 d U . .
F15 F 0.1642(4) 0.8136(5) 0.5126(5) 0.197(4) Uani 1 1 d U . .
F16 F 0.0237(3) 0.9327(4) 0.4482(5) 0.186(4) Uani 1 1 d . . .
F17 F 0.0168(3) 0.9454(4) 0.3490(5) 0.185(4) Uani 1 1 d . . .
F18 F -0.0250(2) 0.8754(3) 0.3931(5) 0.157(3) Uani 1 1 d . . .
F19 F 0.1423(2) 0.5162(3) 0.2528(4) 0.137(3) Uani 1 1 d . . .
F20 F 0.0889(3) 0.4485(4) 0.2729(6) 0.199(5) Uani 1 1 d . . .
F21 F 0.0972(3) 0.4767(4) 0.1748(5) 0.161(3) Uani 1 1 d . . .
F22 F -0.0092(5) 0.6220(7) 0.0847(5) 0.248(7) Uani 1 1 d . . .
F23 F -0.0556(3) 0.6648(9) 0.1367(5) 0.245(7) Uani 1 1 d . . .
F24 F -0.0007(4) 0.7269(6) 0.1112(4) 0.195(5) Uani 1 1 d . . .
F25 F 0.3678(3) 0.4221(6) 0.7355(5) 0.216(5) Uani 1 1 d . . .
F26 F 0.4330(3) 0.3797(4) 0.7333(6) 0.192(5) Uani 1 1 d . . .
F27 F 0.4056(3) 0.3990(4) 0.8205(4) 0.167(3) Uani 1 1 d . . .
F28 F 0.5122(2) 0.5486(4) 0.9242(3) 0.137(3) Uani 1 1 d . . .
F29 F 0.55333(18) 0.6132(5) 0.8670(3) 0.135(3) Uani 1 1 d . . .
F30 F 0.4971(2) 0.6547(4) 0.9086(3) 0.129(2) Uani 1 1 d . . .
F31 F 0.28968(15) 0.6828(3) 0.5764(3) 0.0914(15) Uani 1 1 d . . .
F32 F 0.33295(19) 0.6576(3) 0.5010(3) 0.1098(19) Uani 1 1 d . . .
F33 F 0.3120(2) 0.7632(3) 0.5173(3) 0.1070(18) Uani 1 1 d . . .
F34 F 0.4341(3) 0.9043(5) 0.5944(5) 0.112(4) Uani 0.611(12) 1 d PDU . .
F35 F 0.4754(3) 0.8843(4) 0.6774(4) 0.097(3) Uani 0.611(12) 1 d PDU . .
F36 F 0.4936(4) 0.8359(7) 0.5923(7) 0.135(5) Uani 0.611(12) 1 d PDU . .
F34A F 0.5056(4) 0.8384(10) 0.6326(8) 0.104(6) Uani 0.389(12) 1 d PDU . .
F35A F 0.4636(5) 0.8556(8) 0.5487(5) 0.094(5) Uani 0.389(12) 1 d PDU . .
F36A F 0.4496(7) 0.9110(8) 0.6321(10) 0.128(7) Uani 0.389(12) 1 d PDU . .
N1 N 0.12404(15) 0.4818(2) 0.7407(2) 0.0394(10) Uani 1 1 d . . .
N2 N 0.24489(16) 0.1153(2) 0.5852(2) 0.0387(10) Uani 1 1 d . . .
N3 N 0.01785(16) 0.6715(3) 0.3851(3) 0.0515(13) Uani 1 1 d . . .
N4 N 0.38626(16) 0.6728(3) 0.7694(2) 0.0425(10) Uani 1 1 d . . .
N5 N 0.36333(16) 0.5211(2) 0.2550(2) 0.0424(11) Uani 1 1 d . . .
N6 N 0.27330(14) 0.1293(2) 0.4009(2) 0.0359(9) Uani 1 1 d . . .
N7 N 0.10399(16) 0.7263(3) 0.2537(2) 0.0472(12) Uani 1 1 d . . .
N8 N 0.47286(16) 0.6285(3) 0.6362(2) 0.0438(11) Uani 1 1 d . . .
O1 O 0.22247(15) 0.2199(2) 0.4761(2) 0.0550(11) Uani 1 1 d . . .
O2 O 0.20010(15) 0.0684(3) 0.4715(2) 0.0589(12) Uani 1 1 d . . .
O3 O 0.32142(15) 0.1802(2) 0.5222(2) 0.0557(11) Uani 1 1 d . . .
O4 O 0.30450(15) 0.0299(2) 0.5019(2) 0.0563(11) Uani 1 1 d . . .
O5 O 0.11434(18) 0.7174(4) 0.3903(3) 0.0770(16) Uani 1 1 d . . .
O6 O 0.04008(17) 0.8031(3) 0.3318(3) 0.0732(14) Uani 1 1 d . . .
O7 O 0.07482(18) 0.5895(3) 0.3011(3) 0.0748(15) Uani 1 1 d . . .
O8 O 0.00799(17) 0.6860(3) 0.2411(3) 0.0706(14) Uani 1 1 d . . .
O9 O 0.41564(16) 0.5344(3) 0.7126(2) 0.0652(13) Uani 1 1 d . . .
O10 O 0.48004(16) 0.6330(3) 0.7789(2) 0.0623(12) Uani 1 1 d . . .
O11 O 0.37238(14) 0.6604(2) 0.6327(2) 0.0508(10) Uani 1 1 d . . .
O12 O 0.44417(16) 0.7576(3) 0.6862(2) 0.0601(12) Uani 1 1 d . . .

loop_
_atom_site_aniso_label
_atom_site_aniso_U_11
_atom_site_aniso_U_22
_atom_site_aniso_U_33
_atom_site_aniso_U_23
_atom_site_aniso_U_13
_atom_site_aniso_U_12
C1 0.045(3) 0.041(3) 0.033(3) -0.004(2) 0.009(2) -0.001(2)
C2 0.041(3) 0.040(3) 0.033(3) 0.002(2) 0.006(2) 0.004(2)
C3 0.065(4) 0.042(3) 0.044(3) 0.008(3) 0.018(3) 0.006(3)
C4 0.063(4) 0.045(3) 0.030(3) 0.006(2) 0.013(3) 0.005(3)
C5 0.039(3) 0.035(3) 0.036(3) 0.001(2) 0.009(2) -0.004(2)
C6 0.085(5) 0.053(4) 0.050(4) 0.015(3) 0.032(4) 0.014(3)
C7 0.094(5) 0.043(3) 0.043(3) 0.011(3) 0.036(3) 0.007(3)
C8 0.042(3) 0.035(3) 0.038(3) 0.001(2) 0.008(2) -0.002(2)
C9 0.047(3) 0.036(3) 0.041(3) 0.005(2) 0.010(2) 0.000(2)
C10 0.052(3) 0.037(3) 0.043(3) 0.001(2) 0.012(3) 0.000(2)
C11 0.071(4) 0.035(3) 0.050(3) 0.010(3) 0.023(3) 0.005(3)
C12 0.057(3) 0.041(3) 0.048(3) 0.009(3) 0.017(3) -0.006(3)
C13 0.042(3) 0.051(3) 0.040(3) 0.004(3) 0.008(2) -0.006(2)
C14 0.039(3) 0.040(3) 0.046(3) 0.006(2) 0.005(2) -0.002(2)
C15 0.049(3) 0.096(5) 0.051(4) 0.021(4) 0.014(3) 0.033(4)
C16 0.049(3) 0.098(5) 0.042(3) 0.018(4) 0.016(3) 0.026(4)
C17 0.039(3) 0.040(3) 0.050(3) 0.003(3) 0.012(3) -0.002(2)
C18 0.049(4) 0.117(7) 0.071(5) 0.037(5) 0.025(4) 0.036(4)
C19 0.047(4) 0.122(7) 0.065(5) 0.041(5) 0.027(3) 0.021(4)
C20 0.033(3) 0.046(3) 0.048(3) 0.003(3) 0.003(2) 0.001(2)
C21 0.039(3) 0.056(4) 0.063(4) 0.023(3) 0.006(3) 0.012(3)
C22 0.042(3) 0.062(4) 0.059(4) 0.016(3) 0.002(3) 0.008(3)
C23 0.028(3) 0.090(5) 0.072(5) 0.019(4) 0.007(3) 0.012(3)
C24 0.034(3) 0.087(5) 0.058(4) 0.006(4) 0.012(3) 0.007(3)
C25 0.049(3) 0.037(3) 0.047(3) -0.002(2) 0.017(3) 0.005(2)
C26 0.043(3) 0.033(3) 0.042(3) -0.004(2) 0.008(2) 0.003(2)
C27 0.049(3) 0.045(3) 0.035(3) -0.001(2) 0.004(2) 0.000(3)
C28 0.042(3) 0.044(3) 0.033(3) 0.000(2) 0.007(2) -0.002(2)
C29 0.042(3) 0.036(3) 0.039(3) 0.003(2) 0.007(2) 0.004(2)
C30 0.059(4) 0.050(3) 0.037(3) -0.012(3) 0.010(3) -0.006(3)
C31 0.053(3) 0.049(3) 0.045(3) -0.007(3) 0.018(3) -0.004(3)
C32 0.046(3) 0.034(3) 0.034(3) 0.003(2) 0.005(2) 0.003(2)
C33 0.041(3) 0.039(3) 0.030(3) 0.001(2) 0.001(2) -0.003(2)
C34 0.049(3) 0.047(3) 0.045(3) -0.003(3) -0.005(3) -0.003(3)
C35 0.060(4) 0.050(3) 0.042(3) -0.014(3) 0.003(3) -0.005(3)
C36 0.051(3) 0.043(3) 0.042(3) -0.006(3) 0.005(3) -0.001(3)
C37 0.044(3) 0.045(3) 0.050(3) -0.002(3) 0.010(3) 0.003(2)
C38 0.044(3) 0.043(3) 0.049(3) -0.002(3) 0.018(3) 0.005(2)
C39 0.057(4) 0.127(7) 0.053(4) -0.019(5) 0.020(3) -0.038(5)
C40 0.051(4) 0.128(7) 0.051(4) -0.026(4) 0.023(3) -0.021(4)
C41 0.042(3) 0.039(3) 0.045(3) 0.002(2) 0.016(2) 0.001(2)
C42 0.053(4) 0.164(9) 0.057(4) -0.026(5) 0.027(4) -0.046(5)
C43 0.053(4) 0.142(8) 0.060(4) -0.025(5) 0.028(4) -0.026(5)
C44 0.039(3) 0.041(3) 0.050(3) 0.001(3) 0.009(2) 0.000(2)
C45 0.038(3) 0.056(4) 0.043(3) -0.006(3) 0.007(2) 0.001(2)
C46 0.039(3) 0.056(4) 0.056(4) 0.003(3) -0.005(3) -0.005(3)
C47 0.038(3) 0.087(5) 0.068(5) 0.007(4) 0.009(3) -0.014(3)
C48 0.040(3) 0.077(5) 0.055(4) 0.001(3) 0.015(3) -0.006(3)
C49 0.045(3) 0.037(3) 0.064(4) 0.006(3) 0.016(3) -0.006(2)
C50 0.041(3) 0.034(3) 0.053(3) 0.005(2) 0.011(3) -0.005(2)
C51 0.045(3) 0.056(4) 0.043(3) 0.007(3) 0.007(3) 0.008(3)
C52 0.040(3) 0.060(4) 0.035(3) 0.005(3) 0.007(2) 0.005(3)
C53 0.038(3) 0.040(3) 0.041(3) 0.005(2) 0.007(2) -0.007(2)
C54 0.052(3) 0.074(4) 0.042(3) 0.017(3) 0.005(3) 0.002(3)
C55 0.049(3) 0.064(4) 0.051(4) 0.012(3) 0.019(3) 0.000(3)
C56 0.038(3) 0.040(3) 0.040(3) 0.003(2) 0.003(2) -0.005(2)
C57 0.041(3) 0.049(3) 0.042(3) 0.014(3) 0.001(2) 0.001(2)
C58 0.041(3) 0.044(3) 0.051(3) 0.009(3) -0.002(3) 0.002(2)
C59 0.055(3) 0.049(3) 0.049(3) 0.009(3) -0.005(3) 0.004(3)
C60 0.046(3) 0.053(3) 0.046(3) 0.009(3) 0.004(3) -0.003(3)
C61 0.057(3) 0.039(3) 0.037(3) 0.006(2) 0.011(3) -0.002(3)
C62 0.048(3) 0.039(3) 0.039(3) 0.003(2) 0.004(2) -0.006(2)
C63 0.067(4) 0.035(3) 0.046(3) -0.004(3) 0.020(3) -0.004(3)
C64 0.064(4) 0.037(3) 0.036(3) -0.002(2) 0.022(3) 0.001(3)
C65 0.042(3) 0.036(3) 0.040(3) -0.003(2) 0.011(2) 0.004(2)
C66 0.053(3) 0.038(3) 0.043(3) -0.008(2) 0.014(3) 0.001(3)
C67 0.053(3) 0.046(3) 0.038(3) 0.003(3) 0.019(3) -0.003(3)
C68 0.033(2) 0.034(3) 0.035(3) -0.001(2) 0.006(2) 0.006(2)
C69 0.032(2) 0.032(3) 0.037(3) 0.001(2) 0.004(2) 0.0032(19)
C70 0.041(3) 0.034(3) 0.050(3) -0.002(2) 0.013(2) -0.002(2)
C71 0.048(3) 0.038(3) 0.044(3) -0.012(2) 0.003(3) -0.003(2)
C72 0.046(3) 0.045(3) 0.031(3) -0.002(2) 0.009(2) 0.003(2)
C73 0.060(4) 0.069(4) 0.033(3) -0.007(3) 0.008(3) 0.018(3)
C74 0.042(3) 0.095(6) 0.044(3) -0.007(4) 0.008(3) 0.021(3)
C75 0.047(3) 0.080(5) 0.028(3) -0.001(3) 0.010(2) 0.007(3)
C76 0.069(5) 0.081(5) 0.058(4) -0.005(4) 0.008(4) 0.029(4)
C77 0.070(5) 0.097(6) 0.045(4) 0.002(4) 0.010(3) -0.001(4)
C78 0.040(3) 0.068(4) 0.040(3) 0.010(3) 0.002(2) 0.002(3)
C79 0.042(3) 0.064(4) 0.051(4) 0.011(3) 0.000(3) 0.002(3)
C80 0.050(3) 0.063(4) 0.036(3) 0.015(3) 0.002(3) 0.009(3)
C81 0.063(5) 0.077(5) 0.086(6) 0.012(5) 0.000(4) 0.006(4)
C82 0.080(6) 0.061(5) 0.114(8) 0.022(5) -0.010(5) 0.020(4)
C83 0.077(6) 0.128(9) 0.055(5) 0.049(6) -0.009(4) -0.050(6)
C84 0.148(10) 0.089(7) 0.055(5) 0.004(5) 0.018(6) -0.053(7)
C85 0.076(5) 0.076(5) 0.068(5) 0.008(4) 0.030(4) -0.019(4)
C86 0.138(8) 0.128(8) 0.103(7) 0.019(6) -0.006(6) -0.021(7)
C87 0.106(8) 0.075(6) 0.135(10) -0.002(7) 0.062(7) -0.013(6)
C88 0.065(5) 0.063(5) 0.117(8) -0.008(5) 0.046(5) -0.005(4)
C89 0.076(6) 0.084(6) 0.101(7) -0.013(5) 0.018(5) -0.019(5)
C90 0.058(4) 0.076(5) 0.090(6) -0.011(5) 0.024(4) -0.021(4)
C91 0.073(6) 0.092(8) 0.186(13) -0.018(9) 0.043(7) 0.002(5)
C92 0.113(9) 0.159(12) 0.105(9) -0.016(9) -0.019(7) -0.076(9)
C93 0.040(3) 0.071(4) 0.071(5) 0.018(4) 0.015(3) 0.007(3)
C94 0.055(4) 0.082(5) 0.049(4) 0.016(4) 0.003(3) 0.013(4)
C95 0.040(3) 0.078(5) 0.038(3) 0.003(3) 0.008(3) 0.014(3)
C96 0.058(5) 0.115(8) 0.118(8) 0.034(7) -0.002(5) -0.032(5)
C97 0.061(5) 0.105(7) 0.066(5) -0.001(5) 0.008(4) 0.010(4)
C98 0.054(3) 0.052(4) 0.041(3) -0.001(3) 0.014(3) 0.012(3)
C99 0.066(4) 0.055(4) 0.059(4) 0.012(3) 0.015(3) 0.012(3)
C100 0.058(4) 0.052(4) 0.062(4) -0.001(3) 0.023(3) 0.010(3)
C101 0.072(5) 0.065(4) 0.049(4) 0.001(3) 0.002(3) 0.009(4)
C102 0.083(5) 0.078(5) 0.097(6) 0.002(5) 0.014(5) -0.004(4)
C2A 0.108(11) 0.107(11) 0.101(11) 0.027(9) 0.033(9) -0.019(9)
C2B 0.12(2) 0.13(2) 0.13(2) 0.003(10) 0.015(10) 0.000(10)
C1S 0.113(12) 0.106(12) 0.127(12) 0.022(9) -0.013(9) 0.015(9)
Cl1 0.070(3) 0.145(5) 0.123(5) 0.047(4) 0.017(3) 0.022(3)
Cl2 0.136(5) 0.191(7) 0.095(4) -0.026(4) 0.008(4) 0.099(5)
Cl3 0.103(5) 0.245(8) 0.133(6) 0.080(6) 0.024(4) -0.035(5)
Cl4B 0.120(8) 0.135(8) 0.092(7) -0.020(6) 0.007(6) -0.071(7)
Cl5B 0.181(7) 0.153(7) 0.219(8) 0.057(6) 0.078(7) -0.044(6)
Cl6B 0.051(4) 0.065(5) 0.049(4) 0.007(4) 0.016(3) -0.016(3)
Cl7B 0.133(5) 0.066(3) 0.191(7) -0.011(4) 0.086(5) -0.041(3)
Cl8B 0.103(6) 0.089(6) 0.025(3) 0.011(4) 0.014(4) -0.002(5)
Cl9B 0.195(7) 0.095(4) 0.087(4) 0.013(3) 0.014(4) 0.038(5)
Cu1 0.0400(3) 0.0342(3) 0.0380(4) 0.0013(3) 0.0116(3) 0.0033(3)
Cu2 0.0387(4) 0.0576(5) 0.0542(5) 0.0182(4) 0.0085(3) 0.0115(3)
Cu3 0.0367(3) 0.0522(4) 0.0383(4) -0.0036(3) 0.0002(3) -0.0001(3)
F1 0.120(4) 0.082(3) 0.055(2) -0.025(2) 0.006(3) 0.025(3)
F2 0.144(5) 0.094(4) 0.089(4) 0.034(3) 0.040(4) 0.052(4)
F3 0.103(4) 0.091(4) 0.127(5) -0.029(3) -0.040(3) 0.057(3)
F4 0.074(3) 0.151(6) 0.200(7) -0.039(5) 0.064(4) -0.022(4)
F5 0.188(7) 0.157(6) 0.098(4) -0.054(4) 0.051(5) -0.095(5)
F6 0.114(5) 0.177(7) 0.142(6) 0.086(5) -0.006(4) -0.050(5)
F7 0.051(2) 0.115(4) 0.128(4) 0.021(3) 0.004(3) -0.022(3)
F8 0.121(5) 0.100(4) 0.123(5) -0.035(4) -0.018(4) -0.025(3)
F9 0.078(3) 0.099(4) 0.143(5) 0.056(4) -0.010(3) -0.022(3)
F10 0.162(6) 0.105(5) 0.209(8) -0.089(5) -0.074(6) 0.066(5)
F11 0.141(6) 0.085(4) 0.392(14) 0.111(7) 0.106(8) 0.049(4)
F12 0.082(3) 0.098(4) 0.112(4) 0.006(3) 0.011(3) 0.040(3)
F13 0.174(5) 0.119(4) 0.064(3) 0.035(3) -0.016(3) -0.011(4)
F14 0.116(5) 0.236(8) 0.183(7) 0.060(6) -0.036(5) -0.033(5)
F15 0.248(8) 0.117(5) 0.202(7) -0.010(5) -0.134(6) -0.027(5)
F16 0.236(10) 0.118(6) 0.222(9) -0.072(6) 0.136(8) -0.028(6)
F17 0.196(8) 0.107(5) 0.272(11) 0.087(6) 0.133(8) 0.049(5)
F18 0.110(5) 0.101(5) 0.274(10) -0.023(5) 0.104(6) -0.003(4)
F19 0.080(4) 0.114(5) 0.222(8) -0.040(5) 0.042(4) 0.026(3)
F20 0.172(7) 0.066(4) 0.379(15) 0.044(6) 0.144(9) 0.040(4)
F21 0.153(7) 0.135(6) 0.198(8) -0.088(6) 0.036(6) 0.030(5)
F22 0.281(15) 0.284(15) 0.164(9) -0.089(10) -0.076(10) 0.014(11)
F23 0.086(5) 0.45(2) 0.191(10) 0.092(12) -0.040(6) -0.041(9)
F24 0.213(9) 0.200(9) 0.154(7) 0.082(7) -0.089(7) -0.089(8)
F25 0.104(5) 0.258(11) 0.274(11) 0.140(9) -0.061(6) -0.104(6)
F26 0.180(8) 0.100(5) 0.312(13) -0.075(7) 0.119(9) -0.061(5)
F27 0.208(9) 0.141(6) 0.157(7) 0.061(6) 0.045(6) -0.050(6)
F28 0.133(5) 0.186(7) 0.084(4) 0.039(4) -0.038(4) 0.011(5)
F29 0.053(3) 0.229(8) 0.120(5) -0.017(5) -0.011(3) -0.011(4)
F30 0.114(5) 0.185(7) 0.083(4) -0.058(4) -0.022(3) 0.022(5)
F31 0.054(2) 0.125(4) 0.095(4) -0.002(3) 0.007(2) -0.004(3)
F32 0.101(4) 0.133(5) 0.095(4) -0.063(4) 0.005(3) 0.012(3)
F33 0.121(4) 0.104(4) 0.087(4) 0.024(3) -0.039(3) -0.001(3)
F34 0.141(7) 0.081(6) 0.111(7) 0.032(5) -0.014(6) -0.046(5)
F35 0.109(6) 0.062(5) 0.118(7) -0.013(4) 0.000(5) -0.023(4)
F36 0.129(8) 0.140(8) 0.148(9) -0.026(7) 0.084(7) -0.032(6)
F34A 0.083(8) 0.128(10) 0.104(9) 0.034(8) 0.017(7) -0.029(7)
F35A 0.089(8) 0.112(8) 0.085(8) 0.034(6) 0.031(6) -0.016(6)
F36A 0.153(11) 0.099(9) 0.135(11) -0.025(8) 0.027(9) -0.018(8)
N1 0.041(2) 0.041(2) 0.037(2) 0.002(2) 0.005(2) -0.0017(19)
N2 0.048(2) 0.032(2) 0.038(2) 0.0010(19) 0.014(2) -0.0017(19)
N3 0.040(2) 0.060(3) 0.055(3) 0.013(3) 0.005(2) 0.010(2)
N4 0.044(2) 0.046(3) 0.037(2) -0.003(2) -0.001(2) -0.003(2)
N5 0.043(2) 0.037(2) 0.048(3) 0.005(2) 0.005(2) -0.0003(19)
N6 0.034(2) 0.036(2) 0.038(2) -0.0001(19) 0.0059(18) 0.0024(18)
N7 0.037(2) 0.056(3) 0.048(3) 0.011(2) 0.002(2) 0.003(2)
N8 0.038(2) 0.046(3) 0.047(3) 0.000(2) 0.003(2) -0.001(2)
O1 0.050(2) 0.065(3) 0.051(2) 0.005(2) 0.011(2) 0.015(2)
O2 0.057(3) 0.065(3) 0.057(3) 0.000(2) 0.021(2) 0.012(2)
O3 0.055(3) 0.064(3) 0.048(2) -0.002(2) 0.007(2) -0.001(2)
O4 0.056(3) 0.061(3) 0.052(3) 0.012(2) 0.007(2) -0.010(2)
O5 0.057(3) 0.118(5) 0.056(3) 0.010(3) 0.007(3) -0.006(3)
O6 0.053(3) 0.092(4) 0.076(4) 0.000(3) 0.012(3) 0.003(3)
O7 0.070(3) 0.067(3) 0.091(4) 0.020(3) 0.034(3) 0.019(3)
O8 0.060(3) 0.075(3) 0.079(4) 0.006(3) 0.018(3) 0.002(2)
O9 0.057(3) 0.077(3) 0.060(3) 0.003(3) 0.000(2) 0.013(2)
O10 0.058(3) 0.074(3) 0.055(3) -0.001(2) 0.010(2) 0.006(2)
O11 0.052(2) 0.055(3) 0.047(2) 0.009(2) 0.0116(19) 0.003(2)
O12 0.058(3) 0.065(3) 0.058(3) -0.002(2) 0.009(2) 0.002(2)

loop_
_atom_type_symbol
_atom_type_description
_atom_type_scat_dispersion_real
_atom_type_scat_dispersion_imag
_atom_type_scat_source
C C 0.0033 0.0016 'International Tables Vol C Tables 4.2.6.8 and 6.1.1.4'
H H 0.0000 0.0000 'International Tables Vol C Tables 4.2.6.8 and 6.1.1.4'
N N 0.0061 0.0033 'International Tables Vol C Tables 4.2.6.8 and 6.1.1.4'
F F 0.0171 0.0103 'International Tables Vol C Tables 4.2.6.8 and 6.1.1.4'
Cl Cl 0.1484 0.1585 'International Tables Vol C Tables 4.2.6.8 and 6.1.1.4'
Cu Cu 0.3201 1.2651 'International Tables Vol C Tables 4.2.6.8 and 6.1.1.4'
O O 0.0106 0.0060 'International Tables Vol C Tables 4.2.6.8 and 6.1.1.4'

loop_
_geom_angle_atom_site_label_1
_geom_angle_atom_site_label_2
_geom_angle_atom_site_label_3
_geom_angle
N1 C1 C2 113.7(4)
N1 C1 H1A 108.8
C2 C1 H1A 108.8
N1 C1 H1B 108.8
C2 C1 H1B 108.8
H1A C1 H1B 107.7
C7 C2 C3 117.0(5)
C7 C2 C1 120.4(5)
C3 C2 C1 122.4(5)
C2 C3 C4 120.9(5)
C2 C3 H3 119.5
C4 C3 H3 119.5
C5 C4 C3 121.7(5)
C5 C4 H4 119.2
C3 C4 H4 119.1
C6 C5 C4 116.0(5)
C6 C5 C8 122.9(5)
C4 C5 C8 121.0(5)
C7 C6 C5 121.6(6)
C7 C6 H6 119.2
C5 C6 H6 119.2
C6 C7 C2 122.5(5)
C6 C7 H7 118.8
C2 C7 H7 118.8
C9 C8 C12 116.6(5)
C9 C8 C5 121.1(5)
C12 C8 C5 122.3(5)
N2 C9 C8 123.3(5)
N2 C9 H9 118.3
C8 C9 H9 118.3
N2 C10 C11 122.0(5)
N2 C10 H10 119.0
C11 C10 H10 119.0
C10 C11 C12 119.1(5)
C10 C11 H11 120.4
C12 C11 H11 120.4
C11 C12 C8 120.3(5)
C11 C12 H12 119.8
C8 C12 H12 119.8
N1 C13 C14 112.6(4)
N1 C13 H13A 109.1
C14 C13 H13A 109.1
N1 C13 H13B 109.1
C14 C13 H13B 109.1
H13A C13 H13B 107.8
C19 C14 C15 116.4(6)
C19 C14 C13 121.2(5)
C15 C14 C13 122.4(5)
C16 C15 C14 122.5(6)
C16 C15 H15 118.8
C14 C15 H15 118.8
C15 C16 C17 122.6(6)
C15 C16 H16 118.7
C17 C16 H16 118.7
C16 C17 C18 115.0(6)
C16 C17 C20 124.0(5)
C18 C17 C20 120.9(5)
C19 C18 C17 121.4(6)
C19 C18 H18 119.3
C17 C18 H18 119.3
C14 C19 C18 121.9(6)
C14 C19 H19 119.1
C18 C19 H19 119.1
C24 C20 C21 116.0(6)
C24 C20 C17 123.2(5)
C21 C20 C17 120.8(5)
N3 C21 C20 123.2(5)
N3 C21 H21 118.4
C20 C21 H21 118.4
N3 C22 C23 122.0(6)
N3 C22 H22 119.0
C23 C22 H22 119.0
C24 C23 C22 118.8(5)
C24 C23 H23 120.6
C22 C23 H23 120.6
C23 C24 C20 121.0(6)
C23 C24 H24 119.5
C20 C24 H24 119.5
N1 C25 C26 112.3(4)
N1 C25 H25A 109.1
C26 C25 H25A 109.1
N1 C25 H25B 109.1
C26 C25 H25B 109.1
H25A C25 H25B 107.9
C31 C26 C27 116.7(5)
C31 C26 C25 122.7(5)
C27 C26 C25 120.5(5)
C28 C27 C26 121.2(5)
C28 C27 H27 119.4
C26 C27 H27 119.4
C27 C28 C29 120.8(5)
C27 C28 H28 119.6
C29 C28 H28 119.6
C30 C29 C28 118.1(5)
C30 C29 C32 121.3(5)
C28 C29 C32 120.7(5)
C29 C30 C31 121.2(6)
C29 C30 H30 119.4
C31 C30 H30 119.4
C26 C31 C30 122.0(5)
C26 C31 H31 119.0
C30 C31 H31 119.0
C36 C32 C33 117.4(5)
C36 C32 C29 122.7(5)
C33 C32 C29 120.0(5)
N4 C33 C32 122.7(5)
N4 C33 H33 118.6
C32 C33 H33 118.6
N4 C34 C35 121.6(6)
N4 C34 H34 119.2
C35 C34 H34 119.2
C34 C35 C36 120.0(6)
C34 C35 H35 120.0
C36 C35 H35 120.0
C32 C36 C35 119.9(5)
C32 C36 H36 120.0
C35 C36 H36 120.0
N5 C37 C38 112.8(5)
N5 C37 H37A 109.0
C38 C37 H37A 109.0
N5 C37 H37B 109.0
C38 C37 H37B 109.0
H37A C37 H37B 107.8
C39 C38 C43 116.4(6)
C39 C38 C37 121.9(6)
C43 C38 C37 121.6(5)
C38 C39 C40 121.4(6)
C38 C39 H39 119.3
C40 C39 H39 119.3
C41 C40 C39 122.4(6)
C41 C40 H40 118.8
C39 C40 H40 118.8
C40 C41 C42 114.9(6)
C40 C41 C44 122.4(5)
C42 C41 C44 122.7(5)
C43 C42 C41 122.9(6)
C43 C42 H42 118.5
C41 C42 H42 118.5
C42 C43 C38 121.7(6)
C42 C43 H43 119.2
C38 C43 H43 119.2
C48 C44 C45 117.3(6)
C48 C44 C41 123.1(5)
C45 C44 C41 119.6(5)
N8 C45 C44 123.3(5)
N8 C45 H45 118.4
C44 C45 H45 118.3
N8 C46 C47 121.8(6)
N8 C46 H46 119.1
C47 C46 H46 119.1
C46 C47 C48 119.8(6)
C46 C47 H47 120.1
C48 C47 H47 120.1
C44 C48 C47 119.7(6)
C44 C48 H48 120.1
C47 C48 H48 120.1
N5 C49 C50 112.4(4)
N5 C49 H49A 109.1
C50 C49 H49A 109.1
N5 C49 H49B 109.1
C50 C49 H49B 109.1
H49A C49 H49B 107.9
C51 C50 C55 118.3(5)
C51 C50 C49 121.7(6)
C55 C50 C49 120.1(5)
C50 C51 C52 121.9(6)
C50 C51 H51 119.1
C52 C51 H51 119.1
C53 C52 C51 120.9(5)
C53 C52 H52 119.6
C51 C52 H52 119.6
C52 C53 C54 117.1(5)
C52 C53 C56 121.6(5)
C54 C53 C56 121.3(5)
C55 C54 C53 121.2(6)
C55 C54 H54 119.4
C53 C54 H54 119.4
C54 C55 C50 120.5(6)
C54 C55 H55 119.7
C50 C55 H55 119.7
C57 C56 C60 116.4(5)
C57 C56 C53 122.0(5)
C60 C56 C53 121.6(5)
N7 C57 C56 123.5(5)
N7 C57 H57 118.2
C56 C57 H57 118.2
N7 C58 C59 121.8(5)
N7 C58 H58 119.1
C59 C58 H58 119.1
C58 C59 C60 119.0(6)
C58 C59 H59 120.5
C60 C59 H59 120.5
C56 C60 C59 119.9(5)
C56 C60 H60 120.1
C59 C60 H60 120.1
N5 C61 C62 113.5(5)
N5 C61 H61A 108.9
C62 C61 H61A 108.9
N5 C61 H61B 108.9
C62 C61 H61B 108.9
H61A C61 H61B 107.7
C67 C62 C63 118.4(5)
C67 C62 C61 122.4(5)
C63 C62 C61 119.2(5)
C62 C63 C64 121.3(5)
C62 C63 H63 119.4
C64 C63 H63 119.4
C63 C64 C65 119.6(5)
C63 C64 H64 120.2
C65 C64 H64 120.2
C66 C65 C64 118.2(5)
C66 C65 C68 121.8(5)
C64 C65 C68 120.0(5)
C65 C66 C67 121.2(5)
C65 C66 H66 119.4
C67 C66 H66 119.4
C62 C67 C66 121.3(5)
C62 C67 H67 119.3
C66 C67 H67 119.3
C69 C68 C72 116.2(5)
C69 C68 C65 121.5(5)
C72 C68 C65 122.3(5)
N6 C69 C68 124.0(5)
N6 C69 H69 118.0
C68 C69 H69 118.0
N6 C70 C71 121.3(5)
N6 C70 H70 119.3
C71 C70 H70 119.3
C72 C71 C70 120.0(5)
C72 C71 H71 120.0
C70 C71 H71 120.0
C71 C72 C68 120.4(5)
C71 C72 H72 119.8
C68 C72 H72 119.8
O1 C73 C74 129.1(6)
O1 C73 C76 113.5(7)
C74 C73 C76 117.5(6)
C73 C74 C75 123.5(6)
C73 C74 H74 118.2
C75 C74 H74 118.2
O2 C75 C74 128.1(6)
O2 C75 C77 113.8(7)
C74 C75 C77 118.1(6)
F3 C76 F1 107.2(6)
F3 C76 F2 102.9(7)
F1 C76 F2 108.2(7)
F3 C76 C73 115.2(7)
F1 C76 C73 111.5(6)
F2 C76 C73 111.3(6)
F6 C77 F4 102.3(7)
F6 C77 F5 110.2(9)
F4 C77 F5 105.7(8)
F6 C77 C75 111.7(7)
F4 C77 C75 115.7(8)
F5 C77 C75 110.7(6)
O3 C78 C79 130.4(6)
O3 C78 C81 111.8(6)
C79 C78 C81 117.7(6)
C80 C79 C78 122.4(6)
C80 C79 H79 118.8
C78 C79 H79 118.8
O4 C80 C79 129.1(6)
O4 C80 C82 113.9(7)
C79 C80 C82 116.9(6)
F7 C81 F8 108.5(7)
F7 C81 F9 107.2(7)
F8 C81 F9 106.8(8)
F7 C81 C78 114.7(7)
F8 C81 C78 110.6(7)
F9 C81 C78 108.8(6)
F11 C82 F12 108.5(7)
F11 C82 F10 104.5(10)
F12 C82 F10 104.5(9)
F11 C82 C80 114.1(9)
F12 C82 C80 116.2(8)
F10 C82 C80 107.9(6)
O5 C83 C84 130.3(9)
O5 C83 C86 112.4(12)
C84 C83 C86 117.2(12)
C85 C84 C83 121.7(9)
C85 C84 H84 119.1
C83 C84 H84 119.1
O6 C85 C84 128.7(9)
O6 C85 C87 111.5(9)
C84 C85 C87 119.8(10)
F15 C86 F13 110.8(12)
F15 C86 F14 101.9(13)
F13 C86 F14 104.6(12)
F15 C86 C83 118.0(13)
F13 C86 C83 111.6(11)
F14 C86 C83 108.6(10)
F17 C87 F18 110.6(12)
F17 C87 F16 106.2(10)
F18 C87 F16 105.6(9)
F17 C87 C85 111.6(8)
F18 C87 C85 110.8(8)
F16 C87 C85 111.7(11)
O7 C88 C89 131.7(8)
O7 C88 C91 110.8(10)
C89 C88 C91 117.4(10)
C88 C89 C90 124.0(9)
C88 C89 H89 118.0
C90 C89 H89 118.0
O8 C90 C89 126.8(9)
O8 C90 C92 115.6(10)
C89 C90 C92 117.5(10)
F20 C91 F21 111.2(11)
F20 C91 F19 104.7(12)
F21 C91 F19 106.6(9)
F20 C91 C88 110.9(9)
F21 C91 C88 114.3(12)
F19 C91 C88 108.6(9)
F24 C92 F23 113.4(17)
F24 C92 F22 108.8(14)
F23 C92 F22 100.2(11)
F24 C92 C90 112.3(9)
F23 C92 C90 109.1(11)
F22 C92 C90 112.5(14)
O9 C93 C94 128.5(7)
O9 C93 C96 112.8(8)
C94 C93 C96 118.6(7)
C95 C94 C93 124.0(7)
C95 C94 H94 118.0
C93 C94 H94 118.0
O10 C95 C94 130.1(6)
O10 C95 C97 110.7(7)
C94 C95 C97 119.1(7)
F25 C96 F26 111.1(13)
F25 C96 F27 105.3(9)
F26 C96 F27 104.5(11)
F25 C96 C93 112.1(10)
F26 C96 C93 112.3(7)
F27 C96 C93 111.0(10)
F29 C97 F30 106.6(9)
F29 C97 F28 107.7(8)
F30 C97 F28 102.0(8)
F29 C97 C95 115.0(7)
F30 C97 C95 110.6(7)
F28 C97 C95 113.8(8)
O11 C98 C99 128.9(6)
O11 C98 C101 113.7(6)
C99 C98 C101 117.5(6)
C98 C99 C100 124.1(6)
C98 C99 H99 117.9
C100 C99 H99 117.9
O12 C100 C99 128.9(7)
O12 C100 C102 114.1(7)
C99 C100 C102 117.0(7)
F33 C101 F31 104.9(7)
F33 C101 F32 106.1(6)
F31 C101 F32 108.0(7)
F33 C101 C98 115.8(7)
F31 C101 C98 111.0(6)
F32 C101 C98 110.6(6)
F36A C102 F36 124.0(15)
F36A C102 F34 40.3(9)
F36 C102 F34 117.5(10)
F36A C102 F34A 112.7(12)
F36 C102 F34A 39.3(8)
F34 C102 F34A 136.9(11)
F36A C102 F35 57.6(10)
F36 C102 F35 106.6(10)
F34 C102 F35 97.9(8)
F34A C102 F35 70.3(9)
F36A C102 F35A 102.1(11)
F36 C102 F35A 54.9(8)
F34 C102 F35A 70.3(8)
F34A C102 F35A 93.2(9)
F35 C102 F35A 141.6(10)
F36A C102 C100 122.3(12)
F36 C102 C100 113.7(10)
F34 C102 C100 111.3(8)
F34A C102 C100 111.8(9)
F35 C102 C100 108.0(7)
F35A C102 C100 110.3(8)
Cl5B C2A Cl7B 115.3(11)
Cl5B C2A Cl9B 123.2(12)
Cl7B C2A Cl9B 110.8(10)
Cl6B C2B Cl4B 106.5(13)
Cl6B C2B Cl8B 108.2(13)
Cl4B C2B Cl8B 108.3(13)
Cl1 C1S Cl2 106.7(11)
Cl1 C1S Cl3 105.7(11)
Cl2 C1S Cl3 118.4(12)
N6 Cu1 N2 175.43(18)
N6 Cu1 O3 91.78(17)
N2 Cu1 O3 92.55(18)
N6 Cu1 O2 91.55(17)
N2 Cu1 O2 84.08(18)
O3 Cu1 O2 176.30(17)
N6 Cu1 O4 88.38(17)
N2 Cu1 O4 93.38(17)
O3 Cu1 O4 85.76(17)
O2 Cu1 O4 95.92(17)
N6 Cu1 O1 85.24(17)
N2 Cu1 O1 93.14(17)
O3 Cu1 O1 92.26(18)
O2 Cu1 O1 86.44(18)
O4 Cu1 O1 173.27(16)
N7 Cu2 N3 178.8(2)
N7 Cu2 O6 92.9(2)
N3 Cu2 O6 87.0(2)
N7 Cu2 O5 86.8(2)
N3 Cu2 O5 92.0(2)
O6 Cu2 O5 87.5(2)
N7 Cu2 O7 89.4(2)
N3 Cu2 O7 90.9(2)
O6 Cu2 O7 174.5(2)
O5 Cu2 O7 97.6(3)
N7 Cu2 O8 89.2(2)
N3 Cu2 O8 91.9(2)
O6 Cu2 O8 90.4(2)
O5 Cu2 O8 175.4(2)
O7 Cu2 O8 84.6(2)
N4 Cu3 N8 175.1(2)
N4 Cu3 O10 88.22(19)
N8 Cu3 O10 92.10(19)
N4 Cu3 O11 86.48(17)
N8 Cu3 O11 93.28(18)
O10 Cu3 O11 174.59(17)
N4 Cu3 O9 93.02(19)
N8 Cu3 O9 91.85(19)
O10 Cu3 O9 86.59(19)
O11 Cu3 O9 92.61(18)
N4 Cu3 O12 91.13(19)
N8 Cu3 O12 84.00(18)
O10 Cu3 O12 95.3(2)
O11 Cu3 O12 85.86(18)
O9 Cu3 O12 175.48(18)
C13 N1 C1 109.9(4)
C13 N1 C25 110.5(4)
C1 N1 C25 109.8(4)
C9 N2 C10 118.5(5)
C9 N2 Cu1 119.8(4)
C10 N2 Cu1 120.4(4)
C22 N3 C21 118.9(5)
C22 N3 Cu2 120.3(4)
C21 N3 Cu2 120.6(4)
C34 N4 C33 118.3(5)
C34 N4 Cu3 121.8(4)
C33 N4 Cu3 119.7(4)
C61 N5 C37 109.3(5)
C61 N5 C49 110.6(5)
C37 N5 C49 111.1(4)
C70 N6 C69 118.0(5)
C70 N6 Cu1 120.7(4)
C69 N6 Cu1 121.2(4)
C57 N7 C58 119.4(5)
C57 N7 Cu2 120.3(4)
C58 N7 Cu2 120.3(4)
C46 N8 C45 118.1(5)
C46 N8 Cu3 120.6(4)
C45 N8 Cu3 120.8(4)
C73 O1 Cu1 123.4(5)
C75 O2 Cu1 124.0(5)
C78 O3 Cu1 121.4(4)
C80 O4 Cu1 120.1(4)
C83 O5 Cu2 123.7(6)
C85 O6 Cu2 122.9(6)
C88 O7 Cu2 119.0(6)
C90 O8 Cu2 121.6(5)
C93 O9 Cu3 122.7(5)
C95 O10 Cu3 122.9(5)
C98 O11 Cu3 125.3(4)
C100 O12 Cu3 121.8(5)

loop_
_geom_bond_atom_site_label_1
_geom_bond_atom_site_label_2
_geom_bond_distance
C1 N1 1.470(7)
C1 C2 1.512(7)
C1 H1A 0.9900
C1 H1B 0.9900
C2 C7 1.365(8)
C2 C3 1.371(8)
C3 C4 1.388(8)
C3 H3 0.9500
C4 C5 1.383(8)
C4 H4 0.9500
C5 C6 1.382(8)
C5 C8 1.483(7)
C6 C7 1.360(9)
C6 H6 0.9500
C7 H7 0.9500
C8 C9 1.384(7)
C8 C12 1.402(8)
C9 N2 1.338(7)
C9 H9 0.9500
C10 N2 1.349(7)
C10 C11 1.367(8)
C10 H10 0.9500
C11 C12 1.370(8)
C11 H11 0.9500
C12 H12 0.9500
C13 N1 1.457(7)
C13 C14 1.523(8)
C13 H13A 0.9900
C13 H13B 0.9900
C14 C19 1.358(9)
C14 C15 1.367(8)
C15 C16 1.364(9)
C15 H15 0.9500
C16 C17 1.366(8)
C16 H16 0.9500
C17 C18 1.402(9)
C17 C20 1.469(8)
C18 C19 1.386(10)
C18 H18 0.9500
C19 H19 0.9500
C20 C24 1.386(8)
C20 C21 1.395(8)
C21 N3 1.349(8)
C21 H21 0.9500
C22 N3 1.322(7)
C22 C23 1.382(9)
C22 H22 0.9500
C23 C24 1.372(10)
C23 H23 0.9500
C24 H24 0.9500
C25 N1 1.470(7)
C25 C26 1.497(8)
C25 H25A 0.9900
C25 H25B 0.9900
C26 C31 1.380(8)
C26 C27 1.412(8)
C27 C28 1.386(8)
C27 H27 0.9500
C28 C29 1.392(8)
C28 H28 0.9500
C29 C30 1.379(8)
C29 C32 1.493(8)
C30 C31 1.384(9)
C30 H30 0.9500
C31 H31 0.9500
C32 C36 1.374(8)
C32 C33 1.385(7)
C33 N4 1.359(7)
C33 H33 0.9500
C34 N4 1.349(7)
C34 C35 1.351(8)
C34 H34 0.9500
C35 C36 1.386(8)
C35 H35 0.9500
C36 H36 0.9500
C37 N5 1.458(7)
C37 C38 1.507(8)
C37 H37A 0.9900
C37 H37B 0.9900
C38 C39 1.361(8)
C38 C43 1.384(9)
C39 C40 1.396(10)
C39 H39 0.9500
C40 C41 1.369(9)
C40 H40 0.9500
C41 C42 1.388(8)
C41 C44 1.487(8)
C42 C43 1.358(11)
C42 H42 0.9500
C43 H43 0.9500
C44 C48 1.364(8)
C44 C45 1.390(8)
C45 N8 1.344(8)
C45 H45 0.9500
C46 N8 1.337(7)
C46 C47 1.364(9)
C46 H46 0.9500
C47 C48 1.383(10)
C47 H47 0.9500
C48 H48 0.9500
C49 N5 1.482(7)
C49 C50 1.499(8)
C49 H49A 0.9900
C49 H49B 0.9900
C50 C51 1.361(8)
C50 C55 1.403(9)
C51 C52 1.396(8)
C51 H51 0.9500
C52 C53 1.395(8)
C52 H52 0.9500
C53 C54 1.409(8)
C53 C56 1.471(8)
C54 C55 1.387(9)
C54 H54 0.9500
C55 H55 0.9500
C56 C57 1.389(8)
C56 C60 1.389(8)
C57 N7 1.338(7)
C57 H57 0.9500
C58 N7 1.340(7)
C58 C59 1.355(9)
C58 H58 0.9500
C59 C60 1.413(9)
C59 H59 0.9500
C60 H60 0.9500
C61 N5 1.452(7)
C61 C62 1.510(8)
C61 H61A 0.9900
C61 H61B 0.9900
C62 C67 1.364(8)
C62 C63 1.381(8)
C63 C64 1.389(8)
C63 H63 0.9500
C64 C65 1.405(7)
C64 H64 0.9500
C65 C66 1.372(7)
C65 C68 1.493(7)
C66 C67 1.381(8)
C66 H66 0.9500
C67 H67 0.9500
C68 C69 1.372(7)
C68 C72 1.397(7)
C69 N6 1.352(7)
C69 H69 0.9500
C70 N6 1.340(7)
C70 C71 1.374(8)
C70 H70 0.9500
C71 C72 1.355(8)
C71 H71 0.9500
C72 H72 0.9500
C73 O1 1.257(8)
C73 C74 1.388(10)
C73 C76 1.546(10)
C74 C75 1.398(10)
C74 H74 0.9500
C75 O2 1.248(7)
C75 C77 1.503(11)
C76 F3 1.283(9)
C76 F1 1.311(8)
C76 F2 1.326(10)
C77 F6 1.264(10)
C77 F4 1.289(9)
C77 F5 1.299(9)
C78 O3 1.227(7)
C78 C79 1.392(10)
C78 C81 1.543(11)
C79 C80 1.380(9)
C79 H79 0.9500
C80 O4 1.235(7)
C80 C82 1.512(11)
C81 F7 1.304(9)
C81 F8 1.320(10)
C81 F9 1.343(9)
C82 F11 1.283(11)
C82 F12 1.322(10)
C82 F10 1.362(12)
C83 O5 1.199(13)
C83 C84 1.432(15)
C83 C86 1.539(15)
C84 C85 1.367(14)
C84 H84 0.9500
C85 O6 1.267(10)
C85 C87 1.575(14)
C86 F15 1.203(15)
C86 F13 1.323(14)
C86 F14 1.373(15)
C87 F17 1.252(12)
C87 F18 1.261(12)
C87 F16 1.325(14)
C88 O7 1.263(11)
C88 C89 1.336(14)
C88 C91 1.566(13)
C89 C90 1.371(13)
C89 H89 0.9500
C90 O8 1.245(10)
C90 C92 1.522(16)
C91 F20 1.282(14)
C91 F21 1.305(15)
C91 F19 1.358(13)
C92 F24 1.231(14)
C92 F23 1.277(15)
C92 F22 1.301(16)
C93 O9 1.225(8)
C93 C94 1.403(10)
C93 C96 1.554(13)
C94 C95 1.350(11)
C94 H94 0.9500
C95 O10 1.236(8)
C95 C97 1.514(11)
C96 F25 1.239(11)
C96 F26 1.285(13)
C96 F27 1.336(12)
C97 F29 1.295(10)
C97 F30 1.301(11)
C97 F28 1.357(11)
C98 O11 1.234(7)
C98 C99 1.372(10)
C98 C101 1.514(10)
C99 C100 1.409(10)
C99 H99 0.9500
C100 O12 1.227(8)
C100 C102 1.527(11)
C101 F33 1.313(9)
C101 F31 1.320(9)
C101 F32 1.336(8)
C102 F36A 1.199(14)
C102 F36 1.213(11)
C102 F34 1.332(11)
C102 F34A 1.370(13)
C102 F35 1.395(11)
C102 F35A 1.480(12)
C2A Cl5B 1.663(15)
C2A Cl7B 1.691(16)
C2A Cl9B 1.712(16)
C2B Cl6B 1.76(2)
C2B Cl4B 1.80(2)
C2B Cl8B 1.81(2)
C1S Cl1 1.667(17)
C1S Cl2 1.736(16)
C1S Cl3 1.764(17)
Cu1 N6 1.993(4)
Cu1 N2 1.996(4)
Cu1 O3 2.099(5)
Cu1 O2 2.103(5)
Cu1 O4 2.161(5)
Cu1 O1 2.171(4)
Cu2 N7 2.003(5)
Cu2 N3 2.005(5)
Cu2 O6 2.081(6)
Cu2 O5 2.109(6)
Cu2 O7 2.135(6)
Cu2 O8 2.144(6)
Cu3 N4 2.000(5)
Cu3 N8 2.002(5)
Cu3 O10 2.093(5)
Cu3 O11 2.138(4)
Cu3 O9 2.155(6)
Cu3 O12 2.178(5)
